data_7227552
loop_
_publ_author_name
'Qin, Da-Peng'
'Feng, Xiao-Lin'
'Zhang, Wei-Yang'
'Gao, Hao'
'Cheng, Xiao-Rui'
'Zhou, Wen-Xia'
'Yu, Yang'
'Yao, Xin-Sheng'

_publ_section_title
;
 Anti-neuroinflammatory asarone derivatives from the rhizomes of Acorus
 tatarinowii
;
_journal_issue 14
_journal_name_full 'RSC Adv.'
_journal_page_first 8512
_journal_paper_doi 10.1039/C6RA27786A
_journal_volume 7
_journal_year 2017
_chemical_formula_sum 'C25 H36 O7'
_chemical_formula_weight 448.54
_chemical_name_systematic 'asarolignan D'
_space_group_IT_number 14
_symmetry_cell_setting monoclinic
_symmetry_space_group_name_Hall '-P 2ybc'
_symmetry_space_group_name_H-M 'P 1 21/c 1'
_atom_sites_solution_hydrogens geom
_atom_sites_solution_primary direct
_atom_sites_solution_secondary difmap
_audit_creation_method SHELXL-97
_audit_update_record
;
2016-11-22 deposited with the CCDC.
2017-01-09 downloaded from the CCDC.
;
_cell_angle_alpha 90.00
_cell_angle_beta 97.814(3)
_cell_angle_gamma 90.00
_cell_formula_units_Z 4
_cell_length_a 11.7316(5)
_cell_length_b 25.2812(8)
_cell_length_c 8.4293(2)
_cell_measurement_reflns_used 3062
_cell_measurement_temperature 293(2)
_cell_measurement_theta_max 62.8030
_cell_measurement_theta_min 4.1960
_cell_volume 2476.82(15)
_computing_structure_refinement 'SHELXL-97 (Sheldrick, 1997)'
_computing_structure_solution 'SHELXS-97 (Sheldrick, 1990)'
_diffrn_ambient_temperature 293(2)
_diffrn_measured_fraction_theta_full 0.995
_diffrn_measured_fraction_theta_max 0.995
_diffrn_measurement_device_type 'Rigaku Saturn724 CCD'
_diffrn_radiation_monochromator graphite
_diffrn_radiation_source 'fine-focus sealed tube'
_diffrn_radiation_type CuK\a
_diffrn_radiation_wavelength 1.54178
_diffrn_reflns_av_R_equivalents 0.0326
_diffrn_reflns_av_sigmaI/netI 0.0309
_diffrn_reflns_limit_h_max 13
_diffrn_reflns_limit_h_min -8
_diffrn_reflns_limit_k_max 28
_diffrn_reflns_limit_k_min -29
_diffrn_reflns_limit_l_max 8
_diffrn_reflns_limit_l_min -9
_diffrn_reflns_number 11344
_diffrn_reflns_theta_full 62.72
_diffrn_reflns_theta_max 62.72
_diffrn_reflns_theta_min 3.50
_exptl_absorpt_coefficient_mu 0.710
_exptl_absorpt_correction_T_max 0.9133
_exptl_absorpt_correction_T_min 0.8046
_exptl_absorpt_correction_type multi-scan
_exptl_absorpt_process_details 'SADABS; Bruker, 2000'
_exptl_crystal_colour colorless
_exptl_crystal_density_diffrn 1.203
_exptl_crystal_density_method 'not measured'
_exptl_crystal_description block
_exptl_crystal_F_000 968
_exptl_crystal_size_max 0.32
_exptl_crystal_size_mid 0.23
_exptl_crystal_size_min 0.13
_refine_diff_density_max 0.237
_refine_diff_density_min -0.204
_refine_diff_density_rms 0.037
_refine_ls_extinction_method none
_refine_ls_goodness_of_fit_ref 1.040
_refine_ls_hydrogen_treatment mixed
_refine_ls_matrix_type full
_refine_ls_number_parameters 303
_refine_ls_number_reflns 3954
_refine_ls_number_restraints 12
_refine_ls_restrained_S_all 1.040
_refine_ls_R_factor_all 0.0669
_refine_ls_R_factor_gt 0.0498
_refine_ls_shift/su_max 0.009
_refine_ls_shift/su_mean 0.000
_refine_ls_structure_factor_coef Fsqd
_refine_ls_weighting_details 'calc w=1/[\s^2^(Fo^2^)+(0.0688P)^2^+0.5641P] where P=(Fo^2^+2Fc^2^)/3'
_refine_ls_weighting_scheme calc
_refine_ls_wR_factor_gt 0.1273
_refine_ls_wR_factor_ref 0.1435
_reflns_number_gt 3014
_reflns_number_total 3954
_reflns_threshold_expression >2sigma(I)
_cod_data_source_file c6ra27786a2.cif
_cod_data_source_block 111
_cod_original_cell_volume 2476.82(14)
_cod_original_sg_symbol_H-M P21/c
_cod_database_code 7227552

loop_
_symmetry_equiv_pos_as_xyz
'x, y, z'
'-x, y+1/2, -z+1/2'
'-x, -y, -z'
'x, -y-1/2, z-1/2'

loop_
_atom_site_label
_atom_site_type_symbol
_atom_site_fract_x
_atom_site_fract_y
_atom_site_fract_z
_atom_site_U_iso_or_equiv
_atom_site_adp_type
_atom_site_occupancy
_atom_site_symmetry_multiplicity
_atom_site_calc_flag
_atom_site_refinement_flags
_atom_site_disorder_assembly
_atom_site_disorder_group
O1 O 0.29574(18) -0.20042(6) 0.4100(2) 0.0755(5) Uani 1 1 d . . .
O2 O 0.27488(16) -0.17228(6) 0.10138(19) 0.0691(5) Uani 1 1 d . A .
O3 O 0.22044(15) 0.01001(6) 0.25870(17) 0.0623(4) Uani 1 1 d . A .
O4 O 0.19685(14) -0.03779(6) 0.71562(16) 0.0576(4) Uani 1 1 d . A .
O5 O 0.12675(16) 0.10618(7) 0.80995(19) 0.0742(5) Uani 1 1 d . A .
O6 O 0.03303(18) 0.20739(7) 0.3207(2) 0.0785(5) Uani 1 1 d . A .
O7 O 0.2278(2) 0.16806(7) 0.2171(2) 0.0868(6) Uani 1 1 d . . .
C2 C 0.2764(2) -0.14773(8) 0.3703(3) 0.0554(5) Uani 1 1 d . A .
C3 C 0.2639(2) -0.11023(8) 0.4856(3) 0.0551(5) Uani 1 1 d . . .
H3 H 0.2689 -0.1209 0.5920 0.066 Uiso 1 1 calc R A .
C4 C 0.24418(19) -0.05737(8) 0.4490(2) 0.0498(5) Uani 1 1 d . A .
C5 C 0.23698(19) -0.04271(8) 0.2881(2) 0.0502(5) Uani 1 1 d . . .
C6 C 0.24644(19) -0.08002(8) 0.1696(2) 0.0523(5) Uani 1 1 d . A .
H6 H 0.2401 -0.0696 0.0629 0.063 Uiso 1 1 calc R . .
C7 C 0.26530(19) -0.13262(8) 0.2099(2) 0.0528(5) Uani 1 1 d . . .
C8 C 0.2537(3) -0.15903(12) -0.0630(3) 0.0895(9) Uani 1 1 d . . .
H8A H 0.2619 -0.1900 -0.1263 0.134 Uiso 1 1 calc R A .
H8B H 0.3079 -0.1327 -0.0865 0.134 Uiso 1 1 calc R . .
H8C H 0.1770 -0.1454 -0.0879 0.134 Uiso 1 1 calc R . .
C9 C 0.2203(3) 0.02896(10) 0.1018(3) 0.0778(8) Uani 1 1 d . . .
H9A H 0.1548 0.0151 0.0340 0.117 Uiso 1 1 calc R A .
H9B H 0.2895 0.0179 0.0624 0.117 Uiso 1 1 calc R . .
H9C H 0.2166 0.0669 0.1019 0.117 Uiso 1 1 calc R . .
C10 C 0.23465(19) -0.01544(8) 0.5753(2) 0.0491(5) Uani 1 1 d . . .
H10 H 0.1775 0.0107 0.5304 0.059 Uiso 1 1 calc R A .
C11 C 0.0765(2) -0.04318(12) 0.7015(3) 0.0744(7) Uani 1 1 d . . .
H11A H 0.0502 -0.0651 0.6109 0.112 Uiso 1 1 calc R A .
H11B H 0.0413 -0.0089 0.6871 0.112 Uiso 1 1 calc R . .
H11C H 0.0560 -0.0592 0.7969 0.112 Uiso 1 1 calc R . .
C12 C 0.34923(19) 0.01345(8) 0.6256(2) 0.0508(5) Uani 1 1 d . A .
H12 H 0.3808 0.0227 0.5274 0.061 Uiso 1 1 calc R . .
C13 C 0.4366(2) -0.02264(10) 0.7235(3) 0.0661(6) Uani 1 1 d . . .
H13A H 0.4141 -0.0281 0.8277 0.099 Uiso 1 1 calc R A .
H13B H 0.5112 -0.0064 0.7346 0.099 Uiso 1 1 calc R . .
H13C H 0.4393 -0.0560 0.6700 0.099 Uiso 1 1 calc R . .
C14 C 0.32847(19) 0.06566(8) 0.7124(2) 0.0511(5) Uani 1 1 d . . .
H14 H 0.2910 0.0563 0.8057 0.061 Uiso 1 1 calc R A .
C15 C 0.4403(2) 0.09442(10) 0.7759(3) 0.0712(7) Uani 1 1 d . A .
H15A H 0.4897 0.0705 0.8439 0.085 Uiso 1 1 calc R . .
H15B H 0.4799 0.1040 0.6863 0.085 Uiso 1 1 calc R . .
C16 C 0.4204(3) 0.14389(13) 0.8704(5) 0.1027(11) Uani 1 1 d . . .
H16A H 0.3773 0.1691 0.8012 0.154 Uiso 1 1 calc R A .
H16B H 0.4932 0.1590 0.9132 0.154 Uiso 1 1 calc R . .
H16C H 0.3782 0.1349 0.9565 0.154 Uiso 1 1 calc R . .
C17 C 0.24755(19) 0.10241(8) 0.6099(2) 0.0507(5) Uani 1 1 d . A .
C18 C 0.2709(2) 0.11993(9) 0.4610(3) 0.0589(6) Uani 1 1 d . . .
H18 H 0.3368 0.1076 0.4229 0.071 Uiso 1 1 calc R A .
C19 C 0.2004(2) 0.15481(9) 0.3676(3) 0.0621(6) Uani 1 1 d . A .
C20 C 0.1014(2) 0.17361(9) 0.4205(3) 0.0594(6) Uani 1 1 d . . .
C21 C 0.0758(2) 0.15764(9) 0.5690(3) 0.0595(6) Uani 1 1 d . A .
H21 H 0.0100 0.1702 0.6068 0.071 Uiso 1 1 calc R . .
C22 C 0.1490(2) 0.12268(8) 0.6615(2) 0.0533(5) Uani 1 1 d . . .
C23 C 0.0453(3) 0.13295(17) 0.8832(4) 0.1085(13) Uani 1 1 d . . .
H23A H -0.0301 0.1251 0.8287 0.163 Uiso 1 1 calc R A .
H23B H 0.0591 0.1703 0.8787 0.163 Uiso 1 1 calc R . .
H23C H 0.0503 0.1220 0.9929 0.163 Uiso 1 1 calc R . .
C24 C -0.0635(3) 0.22972(11) 0.3795(4) 0.0808(8) Uani 1 1 d . . .
H24A H -0.1036 0.2525 0.2996 0.121 Uiso 1 1 calc R A .
H24B H -0.0383 0.2498 0.4745 0.121 Uiso 1 1 calc R . .
H24C H -0.1141 0.2020 0.4044 0.121 Uiso 1 1 calc R . .
C25 C 0.2708(4) 0.21979(13) 0.2049(4) 0.1078(12) Uani 1 1 d . . .
H25A H 0.2751 0.2278 0.0946 0.162 Uiso 1 1 calc R . .
H25B H 0.3462 0.2222 0.2652 0.162 Uiso 1 1 calc R . .
H25C H 0.2204 0.2445 0.2466 0.162 Uiso 1 1 calc R . .
C1B C 0.4085(16) -0.2146(6) 0.441(2) 0.091(2) Uani 0.399(17) 1 d PU A 2
H1BA H 0.4434 -0.2121 0.3450 0.136 Uiso 0.399(17) 1 calc PR A 2
H1BB H 0.4140 -0.2503 0.4801 0.136 Uiso 0.399(17) 1 calc PR A 2
H1BC H 0.4475 -0.1914 0.5210 0.136 Uiso 0.399(17) 1 calc PR A 2
C1A C 0.3975(10) -0.2105(4) 0.5167(16) 0.091(2) Uani 0.601(17) 1 d PU A 1
H1AA H 0.4612 -0.1931 0.4789 0.136 Uiso 0.601(17) 1 calc PR A 1
H1AB H 0.4115 -0.2480 0.5223 0.136 Uiso 0.601(17) 1 calc PR A 1
H1AC H 0.3886 -0.1975 0.6213 0.136 Uiso 0.601(17) 1 calc PR A 1

loop_
_atom_site_aniso_label
_atom_site_aniso_U_11
_atom_site_aniso_U_22
_atom_site_aniso_U_33
_atom_site_aniso_U_23
_atom_site_aniso_U_13
_atom_site_aniso_U_12
O1 0.1049(14) 0.0388(8) 0.0783(11) 0.0068(7) -0.0034(10) -0.0027(8)
O2 0.0966(13) 0.0512(9) 0.0579(9) -0.0090(7) 0.0044(8) 0.0063(8)
O3 0.0995(12) 0.0422(8) 0.0447(8) 0.0069(6) 0.0086(8) 0.0094(7)
O4 0.0665(10) 0.0636(9) 0.0437(7) 0.0054(6) 0.0108(7) -0.0058(7)
O5 0.0836(12) 0.0837(12) 0.0599(9) 0.0236(8) 0.0263(8) 0.0237(9)
O6 0.0958(14) 0.0733(11) 0.0644(10) 0.0197(9) 0.0033(9) 0.0147(10)
O7 0.1451(19) 0.0671(11) 0.0530(10) 0.0117(8) 0.0306(10) 0.0085(11)
C2 0.0677(14) 0.0386(11) 0.0589(12) 0.0031(9) 0.0052(10) -0.0035(9)
C3 0.0716(14) 0.0466(12) 0.0464(11) 0.0065(9) 0.0060(10) -0.0052(10)
C4 0.0599(12) 0.0442(11) 0.0451(11) 0.0018(9) 0.0066(9) -0.0032(9)
C5 0.0613(13) 0.0419(11) 0.0471(11) 0.0037(9) 0.0058(9) 0.0030(9)
C6 0.0635(13) 0.0514(12) 0.0408(10) 0.0025(9) 0.0024(9) 0.0011(10)
C7 0.0608(13) 0.0451(12) 0.0516(12) -0.0058(9) 0.0040(10) -0.0018(9)
C8 0.135(3) 0.0776(19) 0.0520(14) -0.0163(13) -0.0028(15) 0.0222(17)
C9 0.127(2) 0.0575(15) 0.0477(12) 0.0126(11) 0.0057(14) 0.0123(14)
C10 0.0612(13) 0.0454(11) 0.0404(10) 0.0047(8) 0.0062(9) 0.0026(9)
C11 0.0707(17) 0.0891(19) 0.0658(15) 0.0030(13) 0.0179(12) -0.0149(14)
C12 0.0566(12) 0.0503(12) 0.0463(11) 0.0017(9) 0.0090(9) 0.0005(9)
C13 0.0647(15) 0.0630(15) 0.0689(14) -0.0004(11) 0.0031(11) 0.0082(11)
C14 0.0588(13) 0.0481(11) 0.0465(11) 0.0004(9) 0.0077(9) -0.0010(9)
C15 0.0695(16) 0.0610(15) 0.0801(16) -0.0070(12) -0.0002(13) -0.0040(12)
C16 0.100(2) 0.080(2) 0.121(3) -0.0358(19) -0.012(2) -0.0126(17)
C17 0.0640(13) 0.0417(11) 0.0467(11) -0.0020(8) 0.0086(9) -0.0043(9)
C18 0.0778(16) 0.0475(12) 0.0537(12) 0.0003(10) 0.0179(11) 0.0008(11)
C19 0.0939(18) 0.0477(12) 0.0462(12) 0.0031(9) 0.0143(12) -0.0018(12)
C20 0.0780(16) 0.0460(12) 0.0516(12) 0.0057(10) -0.0008(11) -0.0003(11)
C21 0.0657(14) 0.0549(13) 0.0583(13) 0.0044(10) 0.0097(11) 0.0036(10)
C22 0.0633(14) 0.0495(12) 0.0474(11) 0.0046(9) 0.0084(10) -0.0027(10)
C23 0.095(2) 0.159(3) 0.0785(19) 0.042(2) 0.0397(17) 0.052(2)
C24 0.084(2) 0.0695(17) 0.0851(18) 0.0176(14) -0.0014(15) 0.0125(14)
C25 0.155(3) 0.078(2) 0.099(2) 0.0333(18) 0.051(2) 0.006(2)
C1B 0.107(4) 0.054(2) 0.104(6) 0.011(5) -0.012(6) 0.010(2)
C1A 0.107(4) 0.054(2) 0.104(6) 0.011(5) -0.012(6) 0.010(2)

loop_
_atom_type_symbol
_atom_type_description
_atom_type_scat_dispersion_real
_atom_type_scat_dispersion_imag
_atom_type_scat_source
C C 0.0181 0.0091 'International Tables Vol C Tables 4.2.6.8 and 6.1.1.4'
H H 0.0000 0.0000 'International Tables Vol C Tables 4.2.6.8 and 6.1.1.4'
O O 0.0492 0.0322 'International Tables Vol C Tables 4.2.6.8 and 6.1.1.4'

loop_
_geom_angle_atom_site_label_1
_geom_angle_atom_site_label_2
_geom_angle_atom_site_label_3
_geom_angle
C1B O1 C2 115.0(7)
C1B O1 C1A 28.0(6)
C2 O1 C1A 115.1(4)
C7 O2 C8 117.43(19)
C5 O3 C9 119.04(17)
C11 O4 C10 112.79(17)
C22 O5 C23 119.0(2)
C20 O6 C24 117.45(19)
C19 O7 C25 114.8(2)
C3 C2 O1 121.32(19)
C3 C2 C7 119.36(19)
O1 C2 C7 119.28(19)
C2 C3 C4 122.44(19)
C2 C3 H3 118.8
C4 C3 H3 118.8
C3 C4 C5 117.34(19)
C3 C4 C10 122.94(18)
C5 C4 C10 119.68(18)
O3 C5 C6 123.76(18)
O3 C5 C4 115.08(17)
C6 C5 C4 121.16(19)
C7 C6 C5 120.13(18)
C7 C6 H6 119.9
C5 C6 H6 119.9
O2 C7 C6 124.32(19)
O2 C7 C2 116.16(19)
C6 C7 C2 119.52(19)
O2 C8 H8A 109.5
O2 C8 H8B 109.5
H8A C8 H8B 109.5
O2 C8 H8C 109.5
H8A C8 H8C 109.5
H8B C8 H8C 109.5
O3 C9 H9A 109.5
O3 C9 H9B 109.5
H9A C9 H9B 109.5
O3 C9 H9C 109.5
H9A C9 H9C 109.5
H9B C9 H9C 109.5
O4 C10 C4 111.34(16)
O4 C10 C12 108.46(16)
C4 C10 C12 112.34(17)
O4 C10 H10 108.2
C4 C10 H10 108.2
C12 C10 H10 108.2
O4 C11 H11A 109.5
O4 C11 H11B 109.5
H11A C11 H11B 109.5
O4 C11 H11C 109.5
H11A C11 H11C 109.5
H11B C11 H11C 109.5
C13 C12 C10 111.24(18)
C13 C12 C14 113.03(18)
C10 C12 C14 110.37(17)
C13 C12 H12 107.3
C10 C12 H12 107.3
C14 C12 H12 107.3
C12 C13 H13A 109.5
C12 C13 H13B 109.5
H13A C13 H13B 109.5
C12 C13 H13C 109.5
H13A C13 H13C 109.5
H13B C13 H13C 109.5
C17 C14 C15 110.43(18)
C17 C14 C12 112.40(17)
C15 C14 C12 112.86(19)
C17 C14 H14 106.9
C15 C14 H14 106.9
C12 C14 H14 106.9
C16 C15 C14 112.9(2)
C16 C15 H15A 109.0
C14 C15 H15A 109.0
C16 C15 H15B 109.0
C14 C15 H15B 109.0
H15A C15 H15B 107.8
C15 C16 H16A 109.5
C15 C16 H16B 109.5
H16A C16 H16B 109.5
C15 C16 H16C 109.5
H16A C16 H16C 109.5
H16B C16 H16C 109.5
C22 C17 C18 116.0(2)
C22 C17 C14 122.20(18)
C18 C17 C14 121.68(19)
C19 C18 C17 122.8(2)
C19 C18 H18 118.6
C17 C18 H18 118.6
C18 C19 C20 120.0(2)
C18 C19 O7 118.6(2)
C20 C19 O7 121.3(2)
O6 C20 C19 117.4(2)
O6 C20 C21 123.5(2)
C19 C20 C21 119.0(2)
C20 C21 C22 119.8(2)
C20 C21 H21 120.1
C22 C21 H21 120.1
O5 C22 C17 116.21(19)
O5 C22 C21 121.4(2)
C17 C22 C21 122.36(19)
O5 C23 H23A 109.5
O5 C23 H23B 109.5
H23A C23 H23B 109.5
O5 C23 H23C 109.5
H23A C23 H23C 109.5
H23B C23 H23C 109.5
O6 C24 H24A 109.5
O6 C24 H24B 109.5
H24A C24 H24B 109.5
O6 C24 H24C 109.5
H24A C24 H24C 109.5
H24B C24 H24C 109.5
O7 C25 H25A 109.5
O7 C25 H25B 109.5
H25A C25 H25B 109.5
O7 C25 H25C 109.5
H25A C25 H25C 109.5
H25B C25 H25C 109.5
O1 C1B H1BA 109.5
O1 C1B H1BB 109.5
H1BA C1B H1BB 109.5
O1 C1B H1BC 109.5
H1BA C1B H1BC 109.5
H1BB C1B H1BC 109.5
O1 C1A H1AA 109.5
O1 C1A H1AB 109.5
O1 C1A H1AC 109.5

loop_
_geom_bond_atom_site_label_1
_geom_bond_atom_site_label_2
_geom_bond_distance
O1 C1B 1.361(18)
O1 C2 1.385(3)
O1 C1A 1.417(11)
O2 C7 1.372(3)
O2 C8 1.414(3)
O3 C5 1.365(2)
O3 C9 1.407(3)
O4 C11 1.407(3)
O4 C10 1.435(2)
O5 C22 1.377(3)
O5 C23 1.383(3)
O6 C20 1.378(3)
O6 C24 1.414(3)
O7 C19 1.392(3)
O7 C25 1.410(4)
C2 C3 1.380(3)
C2 C7 1.394(3)
C3 C4 1.384(3)
C3 H3 0.9300
C4 C5 1.397(3)
C4 C10 1.518(3)
C5 C6 1.390(3)
C6 C7 1.383(3)
C6 H6 0.9300
C8 H8A 0.9600
C8 H8B 0.9600
C8 H8C 0.9600
C9 H9A 0.9600
C9 H9B 0.9600
C9 H9C 0.9600
C10 C12 1.538(3)
C10 H10 0.9800
C11 H11A 0.9600
C11 H11B 0.9600
C11 H11C 0.9600
C12 C13 1.528(3)
C12 C14 1.545(3)
C12 H12 0.9800
C13 H13A 0.9600
C13 H13B 0.9600
C13 H13C 0.9600
C14 C17 1.513(3)
C14 C15 1.531(3)
C14 H14 0.9800
C15 C16 1.518(4)
C15 H15A 0.9700
C15 H15B 0.9700
C16 H16A 0.9600
C16 H16B 0.9600
C16 H16C 0.9600
C17 C22 1.387(3)
C17 C18 1.393(3)
C18 C19 1.380(3)
C18 H18 0.9300
C19 C20 1.383(4)
C20 C21 1.387(3)
C21 C22 1.394(3)
C21 H21 0.9300
C23 H23A 0.9600
C23 H23B 0.9600
C23 H23C 0.9600
C24 H24A 0.9600
C24 H24B 0.9600
C24 H24C 0.9600
C25 H25A 0.9600
C25 H25B 0.9600
C25 H25C 0.9600
C1B H1BA 0.9600
C1B H1BB 0.9600
C1B H1BC 0.9600
C1A H1AA 0.9600
C1A H1AB 0.9600
C1A H1AC 0.9600

loop_
_geom_torsion_atom_site_label_1
_geom_torsion_atom_site_label_2
_geom_torsion_atom_site_label_3
_geom_torsion_atom_site_label_4
_geom_torsion
C1B O1 C2 C3 -91.4(9)
C1A O1 C2 C3 -60.4(7)
C1B O1 C2 C7 91.0(9)
C1A O1 C2 C7 121.9(7)
O1 C2 C3 C4 -179.8(2)
C7 C2 C3 C4 -2.2(4)
C2 C3 C4 C5 0.1(3)
C2 C3 C4 C10 -177.7(2)
C9 O3 C5 C6 -4.4(3)
C9 O3 C5 C4 175.5(2)
C3 C4 C5 O3 -178.4(2)
C10 C4 C5 O3 -0.5(3)
C3 C4 C5 C6 1.5(3)
C10 C4 C5 C6 179.4(2)
O3 C5 C6 C7 178.8(2)
C4 C5 C6 C7 -1.1(3)
C8 O2 C7 C6 -6.0(4)
C8 O2 C7 C2 174.4(2)
C5 C6 C7 O2 179.4(2)
C5 C6 C7 C2 -1.0(3)
C3 C2 C7 O2 -177.8(2)
O1 C2 C7 O2 -0.1(3)
C3 C2 C7 C6 2.6(3)
O1 C2 C7 C6 -179.8(2)
C11 O4 C10 C4 -83.4(2)
C11 O4 C10 C12 152.54(19)
C3 C4 C10 O4 -26.2(3)
C5 C4 C10 O4 156.12(19)
C3 C4 C10 C12 95.7(2)
C5 C4 C10 C12 -82.0(2)
O4 C10 C12 C13 52.7(2)
C4 C10 C12 C13 -70.8(2)
O4 C10 C12 C14 -73.6(2)
C4 C10 C12 C14 162.89(16)
C13 C12 C14 C17 176.41(18)
C10 C12 C14 C17 -58.3(2)
C13 C12 C14 C15 50.7(3)
C10 C12 C14 C15 176.00(18)
C17 C14 C15 C16 56.9(3)
C12 C14 C15 C16 -176.3(2)
C15 C14 C17 C22 -107.6(2)
C12 C14 C17 C22 125.4(2)
C15 C14 C17 C18 69.2(3)
C12 C14 C17 C18 -57.9(3)
C22 C17 C18 C19 -0.9(3)
C14 C17 C18 C19 -177.8(2)
C17 C18 C19 C20 -0.4(4)
C17 C18 C19 O7 -176.9(2)
C25 O7 C19 C18 -107.6(3)
C25 O7 C19 C20 75.9(4)
C24 O6 C20 C19 -175.4(2)
C24 O6 C20 C21 4.9(4)
C18 C19 C20 O6 -178.6(2)
O7 C19 C20 O6 -2.1(3)
C18 C19 C20 C21 1.2(4)
O7 C19 C20 C21 177.6(2)
O6 C20 C21 C22 179.1(2)
C19 C20 C21 C22 -0.7(4)
C23 O5 C22 C17 166.3(3)
C23 O5 C22 C21 -13.9(4)
C18 C17 C22 O5 -178.9(2)
C14 C17 C22 O5 -1.9(3)
C18 C17 C22 C21 1.4(3)
C14 C17 C22 C21 178.3(2)
C20 C21 C22 O5 179.6(2)
C20 C21 C22 C17 -0.6(4)
